data_2229830
loop_
_publ_author_name
'Duong, Michelle M.'
'Tanski, Joseph M.'

_publ_section_title
;
 4-Bromo-<i>N</i>-(4-bromophenyl)aniline
;
_journal_coeditor_code SI2339
_journal_issue 4
_journal_name_full 'Acta Crystallographica Section E'
_journal_page_first o755
_journal_paper_doi 10.1107/S160053681100715X
_journal_volume 67
_journal_year 2011
_chemical_formula_iupac 'C12 H9 Br2 N'
_chemical_formula_moiety 'C12 H9 Br2 N'
_chemical_formula_sum 'C12 H9 Br2 N'
_chemical_formula_weight 327.02
_chemical_name_common bis(4-bromophenyl)amine
_chemical_name_systematic
;
4-Bromo-<i>N</i>-(4-bromophenyl)aniline
;
_space_group_IT_number 14
_symmetry_cell_setting monoclinic
_symmetry_space_group_name_Hall '-P 2ybc'
_symmetry_space_group_name_H-M 'P 1 21/c 1'
_atom_sites_solution_hydrogens geom
_atom_sites_solution_primary direct
_atom_sites_solution_secondary difmap
_audit_creation_method SHELXL-97
_cell_angle_alpha 90.00
_cell_angle_beta 96.967(3)
_cell_angle_gamma 90.00
_cell_formula_units_Z 4
_cell_length_a 5.9993(12)
_cell_length_b 13.032(3)
_cell_length_c 14.228(3)
_cell_measurement_reflns_used 8371
_cell_measurement_temperature 125(2)
_cell_measurement_theta_max 30.43
_cell_measurement_theta_min 2.88
_cell_volume 1104.2(4)
_computing_cell_refinement 'SAINT (Bruker, 2007)'
_computing_data_collection 'APEX2 (Bruker, 2007)'
_computing_data_reduction 'SAINT (Bruker, 2007)'
_computing_molecular_graphics 'SHELXTL (Sheldrick, 2008)'
_computing_publication_material 'SHELXTL (Sheldrick, 2008)'
_computing_structure_refinement 'SHELXL97 (Sheldrick, 2008)'
_computing_structure_solution 'SHELXS97 (Sheldrick, 2008)'
_diffrn_ambient_temperature 125(2)
_diffrn_measured_fraction_theta_full 1.000
_diffrn_measured_fraction_theta_max 0.989
_diffrn_measurement_device_type 'Bruker APEXII CCD'
_diffrn_measurement_method '\f and \w'
_diffrn_radiation_monochromator graphite
_diffrn_radiation_source 'fine-focus sealed tube'
_diffrn_radiation_type MoK\a
_diffrn_radiation_wavelength 0.71073
_diffrn_reflns_av_R_equivalents 0.0380
_diffrn_reflns_av_sigmaI/netI 0.0290
_diffrn_reflns_limit_h_max 8
_diffrn_reflns_limit_h_min -8
_diffrn_reflns_limit_k_max 18
_diffrn_reflns_limit_k_min -18
_diffrn_reflns_limit_l_max 20
_diffrn_reflns_limit_l_min -20
_diffrn_reflns_number 17275
_diffrn_reflns_theta_full 30.20
_diffrn_reflns_theta_max 30.63
_diffrn_reflns_theta_min 2.13
_exptl_absorpt_coefficient_mu 7.304
_exptl_absorpt_correction_T_max 0.3698
_exptl_absorpt_correction_T_min 0.2179
_exptl_absorpt_correction_type multi-scan
_exptl_absorpt_process_details '(SADABS; Bruker 2007)'
_exptl_crystal_colour colourless
_exptl_crystal_density_diffrn 1.967
_exptl_crystal_density_method 'not measured'
_exptl_crystal_description plate
_exptl_crystal_F_000 632
_exptl_crystal_size_max 0.30
_exptl_crystal_size_mid 0.30
_exptl_crystal_size_min 0.17
_refine_diff_density_max 0.942
_refine_diff_density_min -0.451
_refine_ls_extinction_method none
_refine_ls_goodness_of_fit_ref 1.016
_refine_ls_hydrogen_treatment mixed
_refine_ls_matrix_type full
_refine_ls_number_parameters 139
_refine_ls_number_reflns 3373
_refine_ls_number_restraints 1
_refine_ls_restrained_S_all 1.016
_refine_ls_R_factor_all 0.0376
_refine_ls_R_factor_gt 0.0259
_refine_ls_shift/su_max 0.001
_refine_ls_shift/su_mean 0.000
_refine_ls_structure_factor_coef Fsqd
_refine_ls_weighting_details 'calc w=1/[\s^2^(Fo^2^)+(0.0365P)^2^+0.0000P] where P=(Fo^2^+2Fc^2^)/3'
_refine_ls_weighting_scheme calc
_refine_ls_wR_factor_gt 0.0597
_refine_ls_wR_factor_ref 0.0636
_reflns_number_gt 2786
_reflns_number_total 3373
_reflns_threshold_expression I>2sigma(I)
_cod_data_source_file si2339.cif
_cod_data_source_block I
_cod_original_sg_symbol_H-M 'P 21/c'
_cod_database_code 2229830
_cod_database_fobs_code 2229830

loop_
_symmetry_equiv_pos_as_xyz
'x, y, z'
'-x, y+1/2, -z+1/2'
'-x, -y, -z'
'x, -y-1/2, z-1/2'

loop_
_atom_site_type_symbol
_atom_site_label
_atom_site_fract_x
_atom_site_fract_y
_atom_site_fract_z
_atom_site_U_iso_or_equiv
_atom_site_adp_type
_atom_site_calc_flag
_atom_site_refinement_flags
_atom_site_occupancy
_atom_site_disorder_assembly
_atom_site_disorder_group
Br Br1 0.35642(4) 0.125752(16) 0.143618(15) 0.02649(7) Uani d . 1 . .
Br Br2 -0.19656(3) 0.946875(15) 0.134200(15) 0.02372(7) Uani d . 1 . .
N N 0.4407(3) 0.58823(13) 0.10486(13) 0.0224(4) Uani d D 1 . .
H H1 0.566(3) 0.6043(18) 0.0893(16) 0.027 Uiso d D 1 . .
C C1 0.3790(3) 0.27103(16) 0.13498(13) 0.0200(4) Uani d . 1 . .
C C2 0.5839(3) 0.31866(15) 0.16241(14) 0.0229(4) Uani d . 1 . .
H H2A 0.7114 0.2793 0.1865 0.027 Uiso calc R 1 . .
C C3 0.5998(3) 0.42427(15) 0.15413(14) 0.0215(4) Uani d . 1 . .
H H3A 0.7391 0.4573 0.1733 0.026 Uiso calc R 1 . .
C C4 0.4131(3) 0.48316(15) 0.11792(13) 0.0186(4) Uani d . 1 . .
C C5 0.2092(3) 0.43296(15) 0.09209(14) 0.0204(4) Uani d . 1 . .
H H5A 0.0806 0.4719 0.0685 0.025 Uiso calc R 1 . .
C C6 0.1911(3) 0.32763(15) 0.10030(14) 0.0209(4) Uani d . 1 . .
H H6A 0.0514 0.2944 0.0824 0.025 Uiso calc R 1 . .
C C7 0.2844(3) 0.66694(15) 0.10980(14) 0.0188(4) Uani d . 1 . .
C C8 0.0933(3) 0.65683(15) 0.15638(14) 0.0192(4) Uani d . 1 . .
H H8A 0.0621 0.5931 0.1845 0.023 Uiso calc R 1 . .
C C9 -0.0513(3) 0.73940(15) 0.16173(13) 0.0194(4) Uani d . 1 . .
H H9A -0.1822 0.7318 0.1925 0.023 Uiso calc R 1 . .
C C10 -0.0044(3) 0.83266(14) 0.12218(14) 0.0191(4) Uani d . 1 . .
C C11 0.1859(3) 0.84517(15) 0.07631(14) 0.0208(4) Uani d . 1 . .
H H11A 0.2179 0.9096 0.0497 0.025 Uiso calc R 1 . .
C C12 0.3281(3) 0.76224(15) 0.06992(13) 0.0202(4) Uani d . 1 . .
H H12A 0.4572 0.7701 0.0380 0.024 Uiso calc R 1 . .

loop_
_atom_site_aniso_label
_atom_site_aniso_U_11
_atom_site_aniso_U_22
_atom_site_aniso_U_33
_atom_site_aniso_U_12
_atom_site_aniso_U_13
_atom_site_aniso_U_23
Br1 0.03250(12) 0.01599(11) 0.03174(12) 0.00176(8) 0.00695(9) -0.00159(8)
Br2 0.02408(11) 0.01647(10) 0.03091(12) 0.00214(7) 0.00456(8) -0.00193(7)
N 0.0179(8) 0.0174(8) 0.0330(10) 0.0004(7) 0.0076(7) 0.0013(7)
C1 0.0219(9) 0.0166(9) 0.0217(9) 0.0016(7) 0.0039(7) -0.0020(7)
C2 0.0197(9) 0.0232(10) 0.0253(10) 0.0046(8) 0.0008(8) 0.0007(8)
C3 0.0144(9) 0.0215(10) 0.0283(10) -0.0001(7) 0.0012(7) -0.0016(8)
C4 0.0203(9) 0.0182(9) 0.0180(9) -0.0002(7) 0.0051(7) -0.0009(7)
C5 0.0184(9) 0.0210(10) 0.0212(9) 0.0031(7) -0.0006(7) -0.0014(7)
C6 0.0189(9) 0.0225(10) 0.0211(9) -0.0008(7) 0.0020(7) -0.0033(7)
C7 0.0192(9) 0.0167(9) 0.0205(9) -0.0008(7) 0.0019(7) 0.0001(7)
C8 0.0204(9) 0.0155(9) 0.0219(9) -0.0030(7) 0.0038(7) 0.0002(7)
C9 0.0176(9) 0.0207(10) 0.0206(9) -0.0031(7) 0.0049(7) -0.0008(7)
C10 0.0192(9) 0.0150(9) 0.0227(9) 0.0017(7) 0.0005(7) -0.0019(7)
C11 0.0239(10) 0.0156(9) 0.0232(10) -0.0042(7) 0.0038(8) 0.0009(7)
C12 0.0193(9) 0.0210(9) 0.0210(9) -0.0027(7) 0.0049(7) -0.0007(7)

loop_
_atom_type_symbol
_atom_type_description
_atom_type_scat_dispersion_real
_atom_type_scat_dispersion_imag
_atom_type_scat_source
C C 0.0033 0.0016 'International Tables Vol C Tables 4.2.6.8 and 6.1.1.4'
H H 0.0000 0.0000 'International Tables Vol C Tables 4.2.6.8 and 6.1.1.4'
N N 0.0061 0.0033 'International Tables Vol C Tables 4.2.6.8 and 6.1.1.4'
Br Br -0.2901 2.4595 'International Tables Vol C Tables 4.2.6.8 and 6.1.1.4'

loop_
_geom_angle_atom_site_label_1
_geom_angle_atom_site_label_2
_geom_angle_atom_site_label_3
_geom_angle_site_symmetry_1
_geom_angle_site_symmetry_3
_geom_angle
_geom_angle_publ_flag
C4 N C7 . . 128.53(17) ?
C4 N H1 . . 114.0(17) ?
C7 N H1 . . 117.4(17) ?
C6 C1 C2 . . 121.03(19) ?
C6 C1 Br1 . . 119.41(15) ?
C2 C1 Br1 . . 119.56(15) ?
C3 C2 C1 . . 119.14(18) ?
C3 C2 H2A . . 120.4 ?
C1 C2 H2A . . 120.4 ?
C2 C3 C4 . . 120.97(18) ?
C2 C3 H3A . . 119.5 ?
C4 C3 H3A . . 119.5 ?
N C4 C5 . . 122.64(18) ?
N C4 C3 . . 118.93(17) ?
C5 C4 C3 . . 118.36(18) ?
C6 C5 C4 . . 121.20(18) ?
C6 C5 H5A . . 119.4 ?
C4 C5 H5A . . 119.4 ?
C5 C6 C1 . . 119.28(19) ?
C5 C6 H6A . . 120.4 ?
C1 C6 H6A . . 120.4 ?
N C7 C8 . . 123.26(17) ?
N C7 C12 . . 118.05(17) ?
C8 C7 C12 . . 118.62(18) ?
C9 C8 C7 . . 120.40(18) ?
C9 C8 H8A . . 119.8 ?
C7 C8 H8A . . 119.8 ?
C10 C9 C8 . . 119.93(18) ?
C10 C9 H9A . . 120.0 ?
C8 C9 H9A . . 120.0 ?
C9 C10 C11 . . 120.87(18) ?
C9 C10 Br2 . . 119.70(15) ?
C11 C10 Br2 . . 119.40(14) ?
C12 C11 C10 . . 119.05(18) ?
C12 C11 H11A . . 120.5 ?
C10 C11 H11A . . 120.5 ?
C11 C12 C7 . . 121.13(18) ?
C11 C12 H12A . . 119.4 ?
C7 C12 H12A . . 119.4 ?

loop_
_geom_bond_atom_site_label_1
_geom_bond_atom_site_label_2
_geom_bond_site_symmetry_2
_geom_bond_distance
_geom_bond_publ_flag
Br1 C1 . 1.903(2) ?
Br2 C10 . 1.9031(19) ?
N C4 . 1.394(3) ?
N C7 . 1.397(3) ?
N H1 . 0.835(16) ?
C1 C6 . 1.387(3) ?
C1 C2 . 1.390(3) ?
C2 C3 . 1.386(3) ?
C2 H2A . 0.9500 ?
C3 C4 . 1.403(3) ?
C3 H3A . 0.9500 ?
C4 C5 . 1.397(3) ?
C5 C6 . 1.383(3) ?
C5 H5A . 0.9500 ?
C6 H6A . 0.9500 ?
C7 C8 . 1.399(3) ?
C7 C12 . 1.403(3) ?
C8 C9 . 1.390(3) ?
C8 H8A . 0.9500 ?
C9 C10 . 1.383(3) ?
C9 H9A . 0.9500 ?
C10 C11 . 1.391(3) ?
C11 C12 . 1.387(3) ?
C11 H11A . 0.9500 ?
C12 H12A . 0.9500 ?

loop_
_geom_torsion_atom_site_label_1
_geom_torsion_atom_site_label_2
_geom_torsion_atom_site_label_3
_geom_torsion_atom_site_label_4
_geom_torsion_site_symmetry_1
_geom_torsion_site_symmetry_2
_geom_torsion_site_symmetry_3
_geom_torsion_site_symmetry_4
_geom_torsion
_geom_torsion_publ_flag
C6 C1 C2 C3 . . . . -0.5(3) ?
Br1 C1 C2 C3 . . . . 178.75(15) ?
C1 C2 C3 C4 . . . . -0.5(3) ?
C7 N C4 C5 . . . . 33.3(3) ?
C7 N C4 C3 . . . . -149.9(2) ?
C2 C3 C4 N . . . . -175.67(18) ?
C2 C3 C4 C5 . . . . 1.3(3) ?
N C4 C5 C6 . . . . 175.75(18) ?
C3 C4 C5 C6 . . . . -1.1(3) ?
C4 C5 C6 C1 . . . . 0.1(3) ?
C2 C1 C6 C5 . . . . 0.7(3) ?
Br1 C1 C6 C5 . . . . -178.55(14) ?
C4 N C7 C8 . . . . 20.0(3) ?
C4 N C7 C12 . . . . -163.25(19) ?
N C7 C8 C9 . . . . 177.59(18) ?
C12 C7 C8 C9 . . . . 0.8(3) ?
C7 C8 C9 C10 . . . . -1.1(3) ?
C8 C9 C10 C11 . . . . 0.4(3) ?
C8 C9 C10 Br2 . . . . -177.49(14) ?
C9 C10 C11 C12 . . . . 0.5(3) ?
Br2 C10 C11 C12 . . . . 178.40(15) ?
C10 C11 C12 C7 . . . . -0.8(3) ?
N C7 C12 C11 . . . . -176.84(18) ?
C8 C7 C12 C11 . . . . 0.1(3) ?

loop_
_cod_related_entry_id
_cod_related_entry_database
_cod_related_entry_code
1 ChemSpider 547055
